data_8103818
loop_
_publ_author_name
'Krivovichev, S.V.'
'Burns, P.C.'

_publ_section_title
;
 Crystal chemistry of lead oxide phosphates: crystal structures of Pb4 O
 (P O4)2, Pb8 O5 (P O4)2 and Pb10 (P O4)6 O
;
_journal_name_full 'Zeitschrift fuer Kristallographie (149,1979-)'
_journal_page_first 357
_journal_page_last 365
_journal_volume 218
_journal_year 2003
_chemical_formula_sum 'O9 P2 Pb4'
_chemical_name_systematic 'Pb4 O (P O4)2'
_space_group_IT_number 14
_symmetry_space_group_name_Hall '-P 2ybc'
_symmetry_space_group_name_H-M 'P 1 21/c 1'
_cell_angle_alpha 90
_cell_angle_beta 104.549
_cell_angle_gamma 90
_cell_formula_units_Z 4
_cell_length_a 9.4894
_cell_length_b 7.1402
_cell_length_c 14.4077
_cell_volume 944.907
_citation_journal_id_ASTM ZEKRDZ
_cod_data_source_file Krivovichev_ZEKRDZ_2003_1125.cif
_cod_data_source_block O9P2Pb4
_cod_original_cell_volume 944.9072
_cod_database_code 8103818

loop_
_symmetry_equiv_pos_as_xyz
x,y,z
-x,y+1/2,-z+1/2
-x,-y,-z
x,-y-1/2,z-1/2

loop_
_atom_site_label
_atom_site_type_symbol
_atom_site_fract_x
_atom_site_fract_y
_atom_site_fract_z
_atom_site_occupancy
_atom_site_U_iso_or_equiv
Pb2 Pb+2 0.32936 0.77099 0.33315 1 0.0
O8 O-2 0.2954 0.4187 0.2845 1 0.0
O2 O-2 0.1789 0.7802 0.4778 1 0.0
Pb3 Pb+2 0.31627 0.99743 0.08535 1 0.0
P1 P+5 0.031 0.7907 0.4016 1 0.0
O5 O-2 0.5016 0.2603 0.4074 1 0.0
O6 O-2 0.9198 0.6654 0.4288 1 0.0
O1 O-2 0.9702 0.9925 0.3891 1 0.0
P2 P+5 0.3702 0.2311 0.3193 1 0.0
Pb1 Pb+2 0.96626 0.8005 0.14659 1 0.0
O7 O-2 0.0687 0.724 0.307 1 0.0
Pb4 Pb+2 0.28377 0.51132 0.11158 1 0.0
O4 O-2 0.2549 0.1012 0.3446 1 0.0
O9 O-2 0.4308 0.1371 0.2402 1 0.0
O3 O-2 0.2384 0.786 0.174 1 0.0
